data_4312507
loop_
_publ_author_name
'Nadezhda A. Bokach'
'Tatyana B. Pakhomova'
'Vadim Yu. Kukushkin'
'Matti Haukka'
'Armando J. L. Pombeiro'

_publ_section_title
;
 Hydrolytic Metal-Mediated Coupling of Dialkylcyanamides at a Pt(IV)
 Center Giving a New Family of Diimino Ligands
;
_journal_name_full 'Inorganic Chemistry'
_journal_page_first 7560
_journal_page_last 7568
_journal_paper_doi 10.1021/ic034800x
_journal_volume 42
_journal_year 2003
_chemical_formula_sum 'C6 H12 Cl2 N4 Pt'
_chemical_formula_weight 406.19
_chemical_name_common trans-[PtCl2(NCNMe2)2]
_chemical_name_systematic
;
 ?
;
_space_group_IT_number 2
_symmetry_cell_setting triclinic
_symmetry_space_group_name_Hall '-P 1'
_symmetry_space_group_name_H-M 'P -1'
_atom_sites_solution_hydrogens geom
_atom_sites_solution_primary direct
_atom_sites_solution_secondary difmap
_audit_creation_method SHELXL-97
_cell_angle_alpha 115.003(4)
_cell_angle_beta 90.654(4)
_cell_angle_gamma 93.277(4)
_cell_formula_units_Z 1
_cell_length_a 5.4171(3)
_cell_length_b 7.5013(3)
_cell_length_c 7.5856(5)
_cell_measurement_temperature 100(2)
_cell_volume 278.68(3)
_computing_cell_refinement 'EvalCCD (Duisenberg, 1998-2003)'
_computing_data_collection 'Collect (Nonius BV, 1997-2000)'
_computing_data_reduction 'EvalCCD (Duisenberg, 1998-2003)'
_computing_molecular_graphics 'XP in SHELXTL v.6.12 (Bruker AXS, 2002)'
_computing_publication_material 'SHELXL-97 (Sheldrick, 1997)'
_computing_structure_refinement 'SHELXL-97 (Sheldrick, 1997)'
_computing_structure_solution 'SHELXS-97 (Sheldrick, 1997)'
_diffrn_ambient_temperature 100(2)
_diffrn_detector_area_resol_mean 9
_diffrn_measured_fraction_theta_full 0.996
_diffrn_measured_fraction_theta_max 0.996
_diffrn_measurement_device '95mm CCD camera on \k-goniostat'
_diffrn_measurement_device_type KappaCCD
_diffrn_measurement_method CCD
_diffrn_radiation_monochromator 'horizonally mounted graphite crystal'
_diffrn_radiation_source 'fine-focus sealed tube'
_diffrn_radiation_type MoK\a
_diffrn_radiation_wavelength 0.71073
_diffrn_reflns_av_R_equivalents 0.0314
_diffrn_reflns_av_sigmaI/netI 0.0249
_diffrn_reflns_limit_h_max 6
_diffrn_reflns_limit_h_min -6
_diffrn_reflns_limit_k_max 8
_diffrn_reflns_limit_k_min -8
_diffrn_reflns_limit_l_max 9
_diffrn_reflns_limit_l_min -9
_diffrn_reflns_number 4229
_diffrn_reflns_theta_full 25.00
_diffrn_reflns_theta_max 25.00
_diffrn_reflns_theta_min 2.97
_exptl_absorpt_coefficient_mu 13.029
_exptl_absorpt_correction_T_max 0.5562
_exptl_absorpt_correction_T_min 0.1172
_exptl_absorpt_correction_type multi-scan
_exptl_absorpt_process_details 'SADABS v.2.06 (Sheldrick, 2002)'
_exptl_crystal_density_diffrn 2.420
_exptl_crystal_density_method 'not measured'
_exptl_crystal_F_000 188
_exptl_crystal_size_max 0.29
_exptl_crystal_size_mid 0.09
_exptl_crystal_size_min 0.05
_refine_diff_density_max 3.274
_refine_diff_density_min -2.102
_refine_diff_density_rms 0.398
_refine_ls_extinction_method none
_refine_ls_goodness_of_fit_ref 1.181
_refine_ls_hydrogen_treatment constr
_refine_ls_matrix_type full
_refine_ls_number_parameters 61
_refine_ls_number_reflns 977
_refine_ls_number_restraints 0
_refine_ls_restrained_S_all 1.181
_refine_ls_R_factor_all 0.0304
_refine_ls_R_factor_gt 0.0304
_refine_ls_shift/su_max 0.000
_refine_ls_shift/su_mean 0.000
_refine_ls_structure_factor_coef Fsqd
_refine_ls_weighting_details 'calc w=1/[\s^2^(Fo^2^)+(0.0311P)^2^+10.0450P] where P=(Fo^2^+2Fc^2^)/3'
_refine_ls_weighting_scheme calc
_refine_ls_wR_factor_gt 0.0950
_refine_ls_wR_factor_ref 0.0950
_reflns_number_gt 977
_reflns_number_total 977
_reflns_threshold_expression >2sigma(I)
_cod_data_source_file ic034800xsi20030710_115442_1.cif
_cod_data_source_block trans-1
_cod_depositor_comments
;
The following automatic conversions were performed:

'_symmetry_cell_setting' value 'Triclinic' changed to 'triclinic'
according to the built-in table from CIF Core dictionary named
'cif_core.dic' version 2.4.1 from 2010-06-29.

Automatic conversion script
Id: cif_fix_values 1646 2011-03-28 12:23:43Z adriana 
;
_cod_database_code 4312507

loop_
_symmetry_equiv_pos_as_xyz
'x, y, z'
'-x, -y, -z'

loop_
_atom_site_label
_atom_site_type_symbol
_atom_site_fract_x
_atom_site_fract_y
_atom_site_fract_z
_atom_site_U_iso_or_equiv
_atom_site_adp_type
_atom_site_occupancy
_atom_site_symmetry_multiplicity
_atom_site_calc_flag
_atom_site_refinement_flags
_atom_site_disorder_assembly
_atom_site_disorder_group
Pt1 Pt 0.0000 0.0000 0.0000 0.0082(2) Uani 1 2 d S . .
Cl1 Cl -0.1641(5) 0.2966(4) 0.1740(4) 0.0160(5) Uani 1 1 d . . .
N1 N 0.1988(16) 0.1167(13) -0.1460(12) 0.0123(18) Uani 1 1 d . . .
N2 N 0.4427(16) 0.2337(13) -0.3476(13) 0.0118(18) Uani 1 1 d . . .
C1 C 0.3136(19) 0.1771(15) -0.2344(15) 0.011(2) Uani 1 1 d . . .
C2 C 0.318(2) 0.2219(16) -0.5261(15) 0.014(2) Uani 1 1 d . . .
H2A H 0.4339 0.2690 -0.5977 0.020 Uiso 1 1 calc R . .
H2B H 0.1760 0.3042 -0.4913 0.020 Uiso 1 1 calc R . .
H2C H 0.2598 0.0848 -0.6080 0.020 Uiso 1 1 calc R . .
C3 C 0.662(2) 0.3716(17) -0.2708(17) 0.018(2) Uani 1 1 d . . .
H3A H 0.7353 0.3977 -0.3759 0.027 Uiso 1 1 calc R . .
H3B H 0.7838 0.3137 -0.2175 0.027 Uiso 1 1 calc R . .
H3C H 0.6143 0.4955 -0.1677 0.027 Uiso 1 1 calc R . .

loop_
_atom_site_aniso_label
_atom_site_aniso_U_11
_atom_site_aniso_U_22
_atom_site_aniso_U_33
_atom_site_aniso_U_23
_atom_site_aniso_U_13
_atom_site_aniso_U_12
Pt1 0.0074(3) 0.0104(3) 0.0099(3) 0.0075(2) 0.0016(2) -0.0013(2)
Cl1 0.0174(13) 0.0136(12) 0.0178(13) 0.0071(10) 0.0056(10) 0.0020(10)
N1 0.007(4) 0.020(5) 0.009(4) 0.006(4) 0.000(3) -0.007(4)
N2 0.013(4) 0.011(4) 0.015(4) 0.009(4) 0.004(4) -0.001(3)
C1 0.010(5) 0.010(5) 0.010(5) 0.002(4) -0.001(4) 0.000(4)
C2 0.012(5) 0.019(5) 0.012(5) 0.008(4) 0.002(4) 0.004(4)
C3 0.011(5) 0.019(6) 0.027(6) 0.015(5) -0.001(5) -0.006(4)

loop_
_atom_type_symbol
_atom_type_description
_atom_type_scat_dispersion_real
_atom_type_scat_dispersion_imag
_atom_type_scat_source
C C 0.0033 0.0016 'International Tables Vol C Tables 4.2.6.8 and 6.1.1.4'
H H 0.0000 0.0000 'International Tables Vol C Tables 4.2.6.8 and 6.1.1.4'
N N 0.0061 0.0033 'International Tables Vol C Tables 4.2.6.8 and 6.1.1.4'
Cl Cl 0.1484 0.1585 'International Tables Vol C Tables 4.2.6.8 and 6.1.1.4'
Pt Pt -1.7033 8.3905 'International Tables Vol C Tables 4.2.6.8 and 6.1.1.4'

loop_
_geom_angle_atom_site_label_1
_geom_angle_atom_site_label_2
_geom_angle_atom_site_label_3
_geom_angle
_geom_angle_site_symmetry_1
_geom_angle_site_symmetry_3
_geom_angle_publ_flag
N1 Pt1 N1 180.0 2 . ?
N1 Pt1 Cl1 90.5(3) 2 2 ?
N1 Pt1 Cl1 89.5(3) . 2 ?
N1 Pt1 Cl1 89.5(3) 2 . ?
N1 Pt1 Cl1 90.5(3) . . ?
Cl1 Pt1 Cl1 180.0 2 . ?
C1 N1 Pt1 177.6(9) . . ?
C1 N2 C3 120.8(9) . . ?
C1 N2 C2 117.5(9) . . ?
C3 N2 C2 117.6(8) . . ?
N1 C1 N2 175.6(11) . . ?
N2 C2 H2A 109.5 . . ?
N2 C2 H2B 109.5 . . ?
H2A C2 H2B 109.5 . . ?
N2 C2 H2C 109.5 . . ?
H2A C2 H2C 109.5 . . ?
H2B C2 H2C 109.5 . . ?
N2 C3 H3A 109.5 . . ?
N2 C3 H3B 109.5 . . ?
H3A C3 H3B 109.5 . . ?
N2 C3 H3C 109.5 . . ?
H3A C3 H3C 109.5 . . ?
H3B C3 H3C 109.5 . . ?

loop_
_geom_bond_atom_site_label_1
_geom_bond_atom_site_label_2
_geom_bond_distance
_geom_bond_site_symmetry_2
_geom_bond_publ_flag
Pt1 N1 1.973(8) 2 ?
Pt1 N1 1.973(8) . ?
Pt1 Cl1 2.292(3) 2 ?
Pt1 Cl1 2.292(3) . ?
N1 C1 1.129(14) . ?
N2 C1 1.302(14) . ?
N2 C3 1.469(13) . ?
N2 C2 1.473(13) . ?
C2 H2A 0.9800 . ?
C2 H2B 0.9800 . ?
C2 H2C 0.9800 . ?
C3 H3A 0.9800 . ?
C3 H3B 0.9800 . ?
C3 H3C 0.9800 . ?

loop_
_geom_torsion_atom_site_label_1
_geom_torsion_atom_site_label_2
_geom_torsion_atom_site_label_3
_geom_torsion_atom_site_label_4
_geom_torsion
_geom_torsion_site_symmetry_1
_geom_torsion_site_symmetry_2
_geom_torsion_site_symmetry_3
_geom_torsion_site_symmetry_4
_geom_torsion_publ_flag
N1 Pt1 N1 C1 -28(26) 2 . . . ?
Cl1 Pt1 N1 C1 19(21) 2 . . . ?
Cl1 Pt1 N1 C1 -161(21) . . . . ?
Pt1 N1 C1 N2 18(34) . . . . ?
C3 N2 C1 N1 -146(14) . . . . ?
C2 N2 C1 N1 57(15) . . . . ?
